data_1544796
loop_
_publ_author_name
'Cindri\'c, Marina'
'Pavlovi\'c, Gordana'
'Katava, Robert'
'Agustin, Dominique'

_publ_section_title
;
 Towards a global greener process: from solvent-less synthesis of
 molybdenum(vi) ONO Schiff base complexes to catalyzed olefin epoxidation
 under organic-solvent-free conditions
;
_journal_issue 2
_journal_name_full 'New J. Chem.'
_journal_page_first 594
_journal_paper_doi 10.1039/C6NJ03174A
_journal_volume 41
_journal_year 2017
_chemical_formula_moiety 'C15 H15 Mo N O5,C H4 O'
_chemical_formula_sum 'C16 H19 Mo N O6'
_chemical_formula_weight 417.26
_chemical_name_systematic cis-dioxo(2-(N-(salicylidene)amino)-5-methylphenolato-N,O,O')-(methanol)-molybdenum(VI)
_space_group_crystal_system triclinic
_space_group_IT_number 2
_space_group_name_Hall '-P 1'
_space_group_name_H-M_alt 'P -1'
_symmetry_space_group_name_Hall '-P 1'
_symmetry_space_group_name_H-M 'P -1'
_atom_sites_solution_hydrogens mixed
_audit_creation_method SHELXL-2014/7
_audit_update_record
;
2016-10-04 deposited with the CCDC.
2016-12-07 downloaded from the CCDC.
;
_cell_angle_alpha 97.063(4)
_cell_angle_beta 111.466(5)
_cell_angle_gamma 95.831(4)
_cell_formula_units_Z 2
_cell_length_a 8.7538(5)
_cell_length_b 10.0269(5)
_cell_length_c 10.7193(6)
_cell_measurement_reflns_used 4153
_cell_measurement_temperature 296(2)
_cell_measurement_theta_max 32.5113
_cell_measurement_theta_min 4.1401
_cell_volume 857.95(9)
_computing_cell_refinement
;
CrysAlisPro, Oxford Diffraction Ltd.,
Version 1.171.33.55 (release 05-01-2010 CrysAlis171 .NET)
(compiled Jan  5 2010,16:28:46)
;
_computing_data_collection
;
CrysAlisPro, Oxford Diffraction Ltd.,
Version 1.171.33.55 (release 05-01-2010 CrysAlis171 .NET)
(compiled Jan  5 2010,16:28:46)
;
_computing_data_reduction
;
CrysAlisPro, Oxford Diffraction Ltd.,
Version 1.171.33.55 (release 05-01-2010 CrysAlis171 .NET)
(compiled Jan  5 2010,16:28:46)
;
_computing_molecular_graphics 'MERCURY 3.7. (CCDC, 2015)'
_computing_publication_material 'SHELXL-2014 (Sheldrick, 2014)'
_computing_structure_refinement 'SHELXL-2014/7 (Sheldrick, 2014)'
_computing_structure_solution 'SHELXT-2014/7 (Sheldrick, 2014)'
_diffrn_ambient_temperature 296(2)
_diffrn_measured_fraction_theta_full 0.995
_diffrn_measured_fraction_theta_max 0.997
_diffrn_measurement_device_type 'Xcalibur, Sapphire3'
_diffrn_measurement_method '\w scans'
_diffrn_radiation_type MoK\a
_diffrn_radiation_wavelength 0.71073
_diffrn_reflns_av_R_equivalents 0.0190
_diffrn_reflns_av_unetI/netI 0.0447
_diffrn_reflns_Laue_measured_fraction_full 0.995
_diffrn_reflns_Laue_measured_fraction_max 0.997
_diffrn_reflns_limit_h_max 11
_diffrn_reflns_limit_h_min -12
_diffrn_reflns_limit_k_max 12
_diffrn_reflns_limit_k_min -14
_diffrn_reflns_limit_l_max 14
_diffrn_reflns_limit_l_min -15
_diffrn_reflns_number 8408
_diffrn_reflns_point_group_measured_fraction_full 0.995
_diffrn_reflns_point_group_measured_fraction_max 0.997
_diffrn_reflns_theta_full 25.242
_diffrn_reflns_theta_max 29.987
_diffrn_reflns_theta_min 4.148
_diffrn_source 'Enhance (Mo) X-ray Source'
_exptl_absorpt_coefficient_mu 0.795
_exptl_absorpt_correction_T_max 1.00000
_exptl_absorpt_correction_T_min 0.89607
_exptl_absorpt_correction_type multi-scan
_exptl_absorpt_process_details
;
CrysAlisPro, Oxford Diffraction Ltd.,
Version 1.171.33.55 
Empirical absorption correction using spherical harmonics,
 implemented in SCALE3 ABSPACK scaling algorithm.
;
_exptl_crystal_colour orange
_exptl_crystal_density_diffrn 1.615
_exptl_crystal_description 'prismatic block'
_exptl_crystal_F_000 424
_exptl_crystal_size_max 0.44
_exptl_crystal_size_mid 0.32
_exptl_crystal_size_min 0.15
_refine_diff_density_max 0.345
_refine_diff_density_min -0.367
_refine_diff_density_rms 0.058
_refine_ls_extinction_method none
_refine_ls_goodness_of_fit_ref 0.924
_refine_ls_hydrogen_treatment mixed
_refine_ls_matrix_type full
_refine_ls_number_parameters 226
_refine_ls_number_reflns 4985
_refine_ls_number_restraints 2
_refine_ls_restrained_S_all 0.924
_refine_ls_R_factor_all 0.0414
_refine_ls_R_factor_gt 0.0281
_refine_ls_shift/su_max 0.001
_refine_ls_shift/su_mean 0.000
_refine_ls_structure_factor_coef Fsqd
_refine_ls_weighting_details 'w=1/[\s^2^(Fo^2^)+(0.0287P)^2^] where P=(Fo^2^+2Fc^2^)/3'
_refine_ls_weighting_scheme calc
_refine_ls_wR_factor_gt 0.0574
_refine_ls_wR_factor_ref 0.0593
_reflns_Friedel_coverage 0.000
_reflns_number_gt 3858
_reflns_number_total 4985
_reflns_threshold_expression 'I > 2\s(I)'
_cod_data_source_file c6nj03174a2.cif
_cod_data_source_block 3_2552
_cod_depositor_comments 'Adding full bibliography for 1544795--1544799.cif.'
_cod_database_code 1544796
_shelx_shelxl_version_number 2014/7
_shelx_space_group_comment
;
The symmetry employed for this shelxl refinement is uniquely defined
by the following loop, which should always be used as a source of
symmetry information in preference to the above space-group names.
They are only intended as comments.
;

loop_
_space_group_symop_operation_xyz
'x, y, z'
'-x, -y, -z'

loop_
_atom_site_label
_atom_site_type_symbol
_atom_site_fract_x
_atom_site_fract_y
_atom_site_fract_z
_atom_site_U_iso_or_equiv
_atom_site_adp_type
_atom_site_occupancy
_atom_site_site_symmetry_order
_atom_site_calc_flag
_atom_site_refinement_flags_posn
_atom_site_refinement_flags_adp
Mo1 Mo 0.42752(2) 0.71808(2) 0.25594(2) 0.03458(6) Uani 1 1 d . .
O1 O 0.45593(18) 0.81835(13) 0.14754(15) 0.0466(3) Uani 1 1 d . .
O2 O 0.61981(17) 0.71049(14) 0.36893(15) 0.0502(4) Uani 1 1 d . .
O3 O 0.35689(17) 0.85388(12) 0.36155(14) 0.0423(3) Uani 1 1 d . .
O4 O 0.38621(17) 0.53777(12) 0.14581(13) 0.0408(3) Uani 1 1 d . .
O5 O 0.14585(18) 0.69370(14) 0.11013(16) 0.0492(4) Uani 1 1 d D .
H1O5 H 0.077(2) 0.648(2) 0.121(3) 0.059 Uiso 1 1 d D U
O6 O 0.9139(2) 0.51906(18) 0.13303(19) 0.0650(4) Uani 1 1 d D .
H1O6 H 0.844(3) 0.482(3) 0.063(2) 0.078 Uiso 1 1 d D U
N1 N 0.30225(18) 0.59711(14) 0.36915(15) 0.0337(3) Uani 1 1 d . .
C1 C 0.2871(2) 0.82190(18) 0.45010(19) 0.0361(4) Uani 1 1 d . .
C2 C 0.2490(2) 0.9201(2) 0.5311(2) 0.0428(4) Uani 1 1 d . .
H2 H 0.2710 1.0114 0.5252 0.051 Uiso 1 1 calc R U
C3 C 0.1782(3) 0.8841(2) 0.6212(2) 0.0459(5) Uani 1 1 d . .
C4 C 0.1458(3) 0.7469(2) 0.6271(2) 0.0514(5) Uani 1 1 d . .
H4 H 0.0980 0.7215 0.6869 0.062 Uiso 1 1 calc R U
C5 C 0.1828(3) 0.6479(2) 0.5470(2) 0.0472(5) Uani 1 1 d . .
H5 H 0.1600 0.5567 0.5527 0.057 Uiso 1 1 calc R U
C6 C 0.2541(2) 0.68408(18) 0.45757(19) 0.0346(4) Uani 1 1 d . .
C7 C 0.2907(2) 0.46695(18) 0.36713(19) 0.0390(4) Uani 1 1 d . .
H7 H 0.2484 0.4312 0.4261 0.047 Uiso 1 1 calc R U
C8 C 0.3384(2) 0.37410(17) 0.28024(19) 0.0378(4) Uani 1 1 d . .
C9 C 0.3890(2) 0.41118(17) 0.17739(19) 0.0361(4) Uani 1 1 d . .
C10 C 0.4374(3) 0.31524(19) 0.1008(2) 0.0444(5) Uani 1 1 d . .
H10 H 0.4727 0.3400 0.0338 0.053 Uiso 1 1 calc R U
C11 C 0.4330(3) 0.1826(2) 0.1243(2) 0.0517(5) Uani 1 1 d . .
H11 H 0.4652 0.1186 0.0723 0.062 Uiso 1 1 calc R U
C12 C 0.3818(3) 0.1436(2) 0.2233(2) 0.0521(6) Uani 1 1 d . .
H12 H 0.3793 0.0540 0.2380 0.063 Uiso 1 1 calc R U
C13 C 0.3346(3) 0.23762(19) 0.2999(2) 0.0477(5) Uani 1 1 d . .
H13 H 0.2994 0.2109 0.3663 0.057 Uiso 1 1 calc R U
C14 C 0.1407(3) 0.9914(3) 0.7127(3) 0.0659(7) Uani 1 1 d . .
H14A H 0.0469 0.9548 0.7311 0.099 Uiso 1 1 calc R U
H14B H 0.1156 1.0687 0.6686 0.099 Uiso 1 1 calc R U
H14C H 0.2356 1.0189 0.7967 0.099 Uiso 1 1 calc R U
C15 C 0.0672(3) 0.8000(2) 0.0487(3) 0.0716(8) Uani 1 1 d . .
H15A H 0.0620 0.8680 0.1178 0.107 Uiso 1 1 calc R U
H15B H -0.0434 0.7632 -0.0151 0.107 Uiso 1 1 calc R U
H15C H 0.1299 0.8405 0.0021 0.107 Uiso 1 1 calc R U
C16 C 0.8257(3) 0.5822(3) 0.2038(3) 0.0654(7) Uani 1 1 d . .
H16A H 0.9021 0.6286 0.2918 0.098 Uiso 1 1 calc R U
H16B H 0.7476 0.5145 0.2144 0.098 Uiso 1 1 calc R U
H16C H 0.7671 0.6466 0.1534 0.098 Uiso 1 1 calc R U

loop_
_atom_site_aniso_label
_atom_site_aniso_U_11
_atom_site_aniso_U_22
_atom_site_aniso_U_33
_atom_site_aniso_U_23
_atom_site_aniso_U_13
_atom_site_aniso_U_12
Mo1 0.04233(10) 0.02931(9) 0.03378(9) 0.00510(6) 0.01785(7) 0.00104(6)
O1 0.0620(9) 0.0379(7) 0.0481(9) 0.0117(6) 0.0306(7) 0.0023(6)
O2 0.0453(9) 0.0567(9) 0.0457(9) 0.0064(7) 0.0155(7) 0.0051(6)
O3 0.0598(9) 0.0289(7) 0.0465(8) 0.0067(6) 0.0307(7) 0.0038(6)
O4 0.0613(9) 0.0287(6) 0.0365(8) 0.0069(5) 0.0230(6) 0.0074(6)
O5 0.0439(9) 0.0451(9) 0.0568(10) 0.0173(7) 0.0147(7) 0.0060(6)
O6 0.0532(11) 0.0689(11) 0.0648(12) -0.0071(9) 0.0233(9) -0.0067(8)
N1 0.0387(9) 0.0305(8) 0.0305(8) 0.0063(6) 0.0121(7) 0.0027(6)
C1 0.0362(10) 0.0373(10) 0.0343(11) 0.0068(8) 0.0130(8) 0.0049(8)
C2 0.0451(12) 0.0406(11) 0.0410(12) 0.0022(8) 0.0158(9) 0.0076(8)
C3 0.0403(12) 0.0552(13) 0.0405(12) 0.0009(9) 0.0152(9) 0.0098(9)
C4 0.0524(14) 0.0634(14) 0.0449(13) 0.0063(10) 0.0285(11) 0.0036(10)
C5 0.0559(13) 0.0437(11) 0.0443(13) 0.0093(9) 0.0236(10) -0.0003(9)
C6 0.0342(10) 0.0369(10) 0.0306(10) 0.0058(7) 0.0109(8) 0.0018(7)
C7 0.0468(11) 0.0358(10) 0.0337(11) 0.0095(8) 0.0152(9) 0.0006(8)
C8 0.0428(11) 0.0302(9) 0.0348(11) 0.0070(8) 0.0083(8) 0.0045(7)
C9 0.0399(11) 0.0305(9) 0.0322(10) 0.0051(7) 0.0076(8) 0.0042(7)
C10 0.0519(13) 0.0405(11) 0.0380(12) 0.0025(8) 0.0147(9) 0.0101(9)
C11 0.0614(15) 0.0394(11) 0.0468(14) 0.0001(9) 0.0124(11) 0.0163(10)
C12 0.0653(15) 0.0293(10) 0.0513(14) 0.0068(9) 0.0096(11) 0.0098(9)
C13 0.0614(14) 0.0359(11) 0.0413(12) 0.0123(9) 0.0139(10) 0.0031(9)
C14 0.0679(17) 0.0733(17) 0.0607(17) -0.0067(12) 0.0346(13) 0.0140(13)
C15 0.0637(17) 0.0606(16) 0.081(2) 0.0238(14) 0.0104(14) 0.0188(12)
C16 0.0550(15) 0.0933(19) 0.0494(15) 0.0188(13) 0.0207(12) 0.0081(13)

loop_
_atom_type_symbol
_atom_type_description
_atom_type_scat_dispersion_real
_atom_type_scat_dispersion_imag
_atom_type_scat_source
C C 0.0033 0.0016 'International Tables Vol C Tables 4.2.6.8 and 6.1.1.4'
H H 0.0000 0.0000 'International Tables Vol C Tables 4.2.6.8 and 6.1.1.4'
Mo Mo -1.6832 0.6857 'International Tables Vol C Tables 4.2.6.8 and 6.1.1.4'
N N 0.0061 0.0033 'International Tables Vol C Tables 4.2.6.8 and 6.1.1.4'
O O 0.0106 0.0060 'International Tables Vol C Tables 4.2.6.8 and 6.1.1.4'

loop_
_geom_angle_atom_site_label_1
_geom_angle_atom_site_label_2
_geom_angle_atom_site_label_3
_geom_angle
O2 Mo1 O1 106.00(7)
O2 Mo1 O3 100.92(7)
O1 Mo1 O3 96.64(6)
O2 Mo1 O4 97.80(6)
O1 Mo1 O4 100.65(6)
O3 Mo1 O4 149.87(6)
O2 Mo1 N1 92.29(6)
O1 Mo1 N1 161.10(6)
O3 Mo1 N1 74.80(5)
O4 Mo1 N1 81.09(5)
O2 Mo1 O5 170.08(6)
O1 Mo1 O5 83.27(6)
O3 Mo1 O5 81.11(6)
O4 Mo1 O5 76.67(6)
N1 Mo1 O5 78.81(5)
C1 O3 Mo1 122.77(10)
C9 O4 Mo1 132.58(12)
C15 O5 Mo1 124.74(14)
C15 O5 H1O5 105.5(18)
Mo1 O5 H1O5 121.6(18)
C16 O6 H1O6 104(2)
C7 N1 C6 122.21(16)
C7 N1 Mo1 125.98(13)
C6 N1 Mo1 111.41(10)
O3 C1 C2 122.01(16)
O3 C1 C6 117.70(16)
C2 C1 C6 120.29(17)
C1 C2 C3 120.64(18)
C1 C2 H2 119.7
C3 C2 H2 119.7
C2 C3 C4 118.37(19)
C2 C3 C14 120.9(2)
C4 C3 C14 120.8(2)
C5 C4 C3 121.64(19)
C5 C4 H4 119.2
C3 C4 H4 119.2
C4 C5 C6 119.87(19)
C4 C5 H5 120.1
C6 C5 H5 120.1
C5 C6 C1 119.18(17)
C5 C6 N1 127.74(16)
C1 C6 N1 113.08(15)
N1 C7 C8 124.59(17)
N1 C7 H7 117.7
C8 C7 H7 117.7
C9 C8 C13 118.19(18)
C9 C8 C7 124.00(16)
C13 C8 C7 117.81(18)
O4 C9 C10 117.87(17)
O4 C9 C8 122.11(17)
C10 C9 C8 119.97(17)
C11 C10 C9 119.9(2)
C11 C10 H10 120.1
C9 C10 H10 120.1
C12 C11 C10 121.1(2)
C12 C11 H11 119.4
C10 C11 H11 119.4
C13 C12 C11 119.44(18)
C13 C12 H12 120.3
C11 C12 H12 120.3
C12 C13 C8 121.4(2)
C12 C13 H13 119.3
C8 C13 H13 119.3
C3 C14 H14A 109.5
C3 C14 H14B 109.5
H14A C14 H14B 109.5
C3 C14 H14C 109.5
H14A C14 H14C 109.5
H14B C14 H14C 109.5
O5 C15 H15A 109.5
O5 C15 H15B 109.5
H15A C15 H15B 109.5
O5 C15 H15C 109.5
H15A C15 H15C 109.5
H15B C15 H15C 109.5
O6 C16 H16A 109.5
O6 C16 H16B 109.5
H16A C16 H16B 109.5
O6 C16 H16C 109.5
H16A C16 H16C 109.5
H16B C16 H16C 109.5

loop_
_geom_bond_atom_site_label_1
_geom_bond_atom_site_label_2
_geom_bond_distance
Mo1 O2 1.6920(14)
Mo1 O1 1.6944(12)
Mo1 O3 1.9550(12)
Mo1 O4 1.9552(12)
Mo1 N1 2.2830(14)
Mo1 O5 2.3548(15)
O3 C1 1.355(2)
O4 C9 1.354(2)
O5 C15 1.427(2)
O5 H1O5 0.772(15)
O6 C16 1.408(3)
O6 H1O6 0.790(16)
N1 C7 1.296(2)
N1 C6 1.414(2)
C1 C2 1.379(3)
C1 C6 1.401(2)
C2 C3 1.388(3)
C2 H2 0.9300
C3 C4 1.390(3)
C3 C14 1.508(3)
C4 C5 1.374(3)
C4 H4 0.9300
C5 C6 1.384(3)
C5 H5 0.9300
C7 C8 1.435(3)
C7 H7 0.9300
C8 C9 1.405(3)
C8 C13 1.409(2)
C9 C10 1.386(3)
C10 C11 1.383(3)
C10 H10 0.9300
C11 C12 1.377(3)
C11 H11 0.9300
C12 C13 1.368(3)
C12 H12 0.9300
C13 H13 0.9300
C14 H14A 0.9600
C14 H14B 0.9600
C14 H14C 0.9600
C15 H15A 0.9600
C15 H15B 0.9600
C15 H15C 0.9600
C16 H16A 0.9600
C16 H16B 0.9600
C16 H16C 0.9600

loop_
_geom_torsion_atom_site_label_1
_geom_torsion_atom_site_label_2
_geom_torsion_atom_site_label_3
_geom_torsion_atom_site_label_4
_geom_torsion
Mo1 O3 C1 C2 175.19(14)
Mo1 O3 C1 C6 -4.7(2)
O3 C1 C2 C3 -179.71(18)
C6 C1 C2 C3 0.2(3)
C1 C2 C3 C4 -0.4(3)
C1 C2 C3 C14 178.3(2)
C2 C3 C4 C5 0.3(3)
C14 C3 C4 C5 -178.4(2)
C3 C4 C5 C6 0.0(3)
C4 C5 C6 C1 -0.2(3)
C4 C5 C6 N1 179.12(19)
O3 C1 C6 C5 -179.99(17)
C2 C1 C6 C5 0.1(3)
O3 C1 C6 N1 0.6(2)
C2 C1 C6 N1 -179.32(17)
C7 N1 C6 C5 -3.4(3)
Mo1 N1 C6 C5 -176.52(17)
C7 N1 C6 C1 175.96(17)
Mo1 N1 C6 C1 2.84(19)
C6 N1 C7 C8 -179.64(18)
Mo1 N1 C7 C8 -7.6(3)
N1 C7 C8 C9 -6.3(3)
N1 C7 C8 C13 173.49(18)
Mo1 O4 C9 C10 -147.76(15)
Mo1 O4 C9 C8 34.9(3)
C13 C8 C9 O4 175.73(17)
C7 C8 C9 O4 -4.5(3)
C13 C8 C9 C10 -1.6(3)
C7 C8 C9 C10 178.19(19)
O4 C9 C10 C11 -176.32(18)
C8 C9 C10 C11 1.1(3)
C9 C10 C11 C12 -0.3(3)
C10 C11 C12 C13 -0.1(3)
C11 C12 C13 C8 -0.4(3)
C9 C8 C13 C12 1.3(3)
C7 C8 C13 C12 -178.5(2)
